data_7040810
loop_
_publ_author_name
'Li, Zhuang'
'Liu, Ling'
'Sun, Hong-Mei'
'Shen, Qi'
'Zhang, Yong'

_publ_section_title
;
 Alkyl Grignard cross-coupling of aryl phosphates catalyzed by new, highly
 active ionic iron(ii) complexes containing a phosphine ligand and an
 imidazolium cation.
;
_journal_issue 44
_journal_name_full 'Dalton transactions (Cambridge, England : 2003)'
_journal_page_first 17739
_journal_page_last 17747
_journal_paper_doi 10.1039/c6dt02995g
_journal_volume 45
_journal_year 2016
_chemical_formula_moiety 'C45 H70 Cl3 Fe N2 P, 3(C4H8O)'
_chemical_formula_sum 'C57 H94 Cl3 Fe N2 O3 P'
_chemical_formula_weight 1048.51
_chemical_name_systematic
; 
 ? 
;
_space_group_IT_number 62
_symmetry_cell_setting orthorhombic
_symmetry_space_group_name_Hall '-P 2ac 2n'
_symmetry_space_group_name_H-M 'P n m a'
_atom_sites_solution_hydrogens geom
_atom_sites_solution_primary direct
_atom_sites_solution_secondary difmap
_audit_creation_method SHELXL-97
_audit_update_record
;
2016-09-21 deposited with the CCDC.
2016-09-27 downloaded from the CCDC.
;
_cell_angle_alpha 90.00
_cell_angle_beta 90.00
_cell_angle_gamma 90.00
_cell_formula_units_Z 4
_cell_length_a 17.6972(7)
_cell_length_b 16.5426(7)
_cell_length_c 22.9862(10)
_cell_measurement_reflns_used 9316
_cell_measurement_temperature 293(2)
_cell_measurement_theta_max 30.35
_cell_measurement_theta_min 2.86
_cell_volume 6729.4(5)
_computing_structure_refinement 'SHELXL-97 (Sheldrick, 1997)'
_computing_structure_solution 'SHELXS-97 (Sheldrick, 1990)'
_diffrn_ambient_temperature 293(2)
_diffrn_measured_fraction_theta_full 0.998
_diffrn_measured_fraction_theta_max 0.998
_diffrn_measurement_device_type 'Xcalibur, Atlas, Gemini'
_diffrn_radiation_monochromator graphite
_diffrn_radiation_source 'fine-focus sealed tube'
_diffrn_radiation_type MoK\a
_diffrn_radiation_wavelength 0.71073
_diffrn_reflns_av_R_equivalents 0.0796
_diffrn_reflns_av_unetI/netI 0.0611
_diffrn_reflns_limit_h_max 21
_diffrn_reflns_limit_h_min -20
_diffrn_reflns_limit_k_max 19
_diffrn_reflns_limit_k_min -19
_diffrn_reflns_limit_l_max 27
_diffrn_reflns_limit_l_min -27
_diffrn_reflns_number 32299
_diffrn_reflns_theta_full 25.00
_diffrn_reflns_theta_max 25.00
_diffrn_reflns_theta_min 2.86
_exptl_absorpt_coefficient_mu 0.403
_exptl_absorpt_correction_T_max 0.9608
_exptl_absorpt_correction_T_min 0.9309
_exptl_absorpt_correction_type multi-scan
_exptl_crystal_colour colourless
_exptl_crystal_density_diffrn 1.035
_exptl_crystal_density_method 'not measured'
_exptl_crystal_description block
_exptl_crystal_F_000 2264
_exptl_crystal_size_max 0.18
_exptl_crystal_size_mid 0.12
_exptl_crystal_size_min 0.10
_refine_diff_density_max 1.134
_refine_diff_density_min -0.511
_refine_diff_density_rms 0.098
_refine_ls_extinction_method none
_refine_ls_goodness_of_fit_ref 1.198
_refine_ls_hydrogen_treatment mixed
_refine_ls_matrix_type full
_refine_ls_number_parameters 326
_refine_ls_number_reflns 6146
_refine_ls_number_restraints 88
_refine_ls_restrained_S_all 1.209
_refine_ls_R_factor_all 0.1402
_refine_ls_R_factor_gt 0.1008
_refine_ls_shift/su_max 0.018
_refine_ls_shift/su_mean 0.000
_refine_ls_structure_factor_coef Fsqd
_refine_ls_weighting_details 'calc w=1/[\s^2^(Fo^2^)+(0.2000P)^2^+0.0000P] where P=(Fo^2^+2Fc^2^)/3'
_refine_ls_weighting_scheme calc
_refine_ls_wR_factor_gt 0.3036
_refine_ls_wR_factor_ref 0.3424
_reflns_number_gt 3984
_reflns_number_total 6146
_reflns_threshold_expression >2sigma(I)
_cod_data_source_file c6dt02995g2.cif
_cod_data_source_block 3
_cod_depositor_comments
;
The following automatic conversions were performed:

'_symmetry_cell_setting' value 'Orthorhombic' changed to
'orthorhombic' according to
/usr/data/users/saulius/crontab/automatic-downloads/rss-feeds/RSC/lib/dictionaries/cif_core.dic
dictionary named 'cif_core.dic' version 2.4.2 from 2011-04-26.

Automatic conversion script
Id: cif_fix_values 4268 2015-11-12 08:31:59Z antanas 

 Adding full bibliography for 7040808--7040813.cif.
;
_cod_original_sg_symbol_H-M Pnma
_cod_database_code 7040810

loop_
_symmetry_equiv_pos_as_xyz
'x, y, z'
'-x+1/2, -y, z+1/2'
'-x, y+1/2, -z'
'x+1/2, -y+1/2, -z+1/2'
'-x, -y, -z'
'x-1/2, y, -z-1/2'
'x, -y-1/2, z'
'-x-1/2, y-1/2, z-1/2'

loop_
_atom_site_label
_atom_site_type_symbol
_atom_site_fract_x
_atom_site_fract_y
_atom_site_fract_z
_atom_site_U_iso_or_equiv
_atom_site_adp_type
_atom_site_occupancy
_atom_site_symmetry_multiplicity
_atom_site_calc_flag
_atom_site_refinement_flags
_atom_site_disorder_assembly
_atom_site_disorder_group
Fe1 Fe 0.24087(5) 0.2500 0.48806(5) 0.0526(4) Uani 1 2 d S . .
P1 P 0.36546(10) 0.2500 0.53521(8) 0.0460(5) Uani 1 2 d S . .
Cl1 Cl 0.16307(10) 0.2500 0.56825(9) 0.0650(6) Uani 1 2 d S . .
Cl2 Cl 0.22576(9) 0.13606(10) 0.43367(7) 0.0785(6) Uani 1 1 d . . .
N1 N 0.9764(2) 0.1852(2) 0.41731(16) 0.0445(9) Uani 1 1 d . . .
C1 C 0.4445(5) 0.2500 0.4865(4) 0.096(4) Uani 1 2 d SDU . .
H1 H 0.4487 0.1910 0.4849 0.115 Uiso 0.50 1 calc PR A .
C2 C 0.4272(6) 0.260(2) 0.4234(4) 0.073(5) Uani 0.50 1 d PDU A -1
H2A H 0.4194 0.3166 0.4157 0.088 Uiso 0.50 1 calc PR A -1
H2B H 0.3798 0.2321 0.4155 0.088 Uiso 0.50 1 calc PR A -1
C3 C 0.4859(7) 0.2283(12) 0.3810(6) 0.105(7) Uani 0.50 1 d PDU A -1
H3A H 0.4733 0.2455 0.3419 0.126 Uiso 0.50 1 calc PR A -1
H3B H 0.4865 0.1697 0.3817 0.126 Uiso 0.50 1 calc PR A -1
C4 C 0.5641(7) 0.261(3) 0.3980(6) 0.110(7) Uani 0.50 1 d PDU A -1
H4A H 0.6020 0.2413 0.3711 0.132 Uiso 0.50 1 calc PR A -1
H4B H 0.5640 0.3197 0.3963 0.132 Uiso 0.50 1 calc PR A -1
C5 C 0.5825(6) 0.2332(17) 0.4592(6) 0.103(7) Uani 0.50 1 d PDU A -1
H5A H 0.5836 0.1746 0.4601 0.123 Uiso 0.50 1 calc PR A -1
H5B H 0.6322 0.2528 0.4700 0.123 Uiso 1 2 calc SR A -1
C6 C 0.5254(5) 0.263(2) 0.5025(5) 0.087(7) Uani 0.50 1 d PDU A -1
H6A H 0.5350 0.2369 0.5395 0.105 Uiso 0.50 1 calc PR A -1
H6B H 0.5334 0.3208 0.5081 0.105 Uiso 0.50 1 calc PR A -1
C7 C 0.3792(4) 0.1619(4) 0.5818(3) 0.086(2) Uani 1 1 d D . .
H7 H 0.4350(11) 0.159(5) 0.587(2) 0.104 Uiso 1 1 d D . .
C8 C 0.3470(10) 0.0869(8) 0.5603(7) 0.092(2) Uani 0.50 1 d PD A 1
H8A H 0.3794 0.0658 0.5298 0.111 Uiso 0.50 1 calc PR A 1
H8B H 0.2981 0.0983 0.5432 0.111 Uiso 0.50 1 calc PR A 1
C9 C 0.3373(8) 0.0217(9) 0.6071(7) 0.092(2) Uani 0.50 1 d PD A 1
H9A H 0.3243 -0.0296 0.5891 0.111 Uiso 0.50 1 calc PR A 1
H9B H 0.2970 0.0366 0.6336 0.111 Uiso 0.50 1 calc PR A 1
C10 C 0.4126(9) 0.0139(8) 0.6405(6) 0.092(2) Uani 0.50 1 d PD A 1
H10A H 0.4079 -0.0278 0.6700 0.111 Uiso 0.50 1 calc PR A 1
H10B H 0.4523 -0.0022 0.6138 0.111 Uiso 0.50 1 calc PR A 1
C11 C 0.4339(9) 0.0939(7) 0.6693(6) 0.092(2) Uani 0.50 1 d PD A 1
H11A H 0.3960 0.1079 0.6981 0.111 Uiso 0.50 1 calc PR A 1
H11B H 0.4819 0.0880 0.6891 0.111 Uiso 0.50 1 calc PR A 1
C12 C 0.4396(8) 0.1608(9) 0.6248(6) 0.092(2) Uani 0.50 1 d PD A 1
H12A H 0.4399 0.2122 0.6451 0.111 Uiso 0.50 1 calc PR A 1
H12B H 0.4875 0.1557 0.6047 0.111 Uiso 0.50 1 calc PR A 1
C8A C 0.3887(9) 0.0849(7) 0.5383(6) 0.0880(19) Uani 0.50 1 d PD A 2
H8A1 H 0.3425 0.0784 0.5160 0.106 Uiso 0.50 1 calc PR A 2
H8A2 H 0.4292 0.0961 0.5110 0.106 Uiso 0.50 1 calc PR A 2
C9A C 0.4061(8) 0.0044(8) 0.5702(6) 0.0880(19) Uani 0.50 1 d PD A 2
H9A1 H 0.3985 -0.0406 0.5437 0.106 Uiso 0.50 1 calc PR A 2
H9A2 H 0.4585 0.0040 0.5825 0.106 Uiso 0.50 1 calc PR A 2
C10A C 0.3554(9) -0.0058(8) 0.6226(6) 0.0880(19) Uani 0.50 1 d PD A 2
H10C H 0.3042 -0.0161 0.6095 0.106 Uiso 0.50 1 calc PR A 2
H10D H 0.3720 -0.0525 0.6447 0.106 Uiso 0.50 1 calc PR A 2
C11A C 0.3551(9) 0.0661(7) 0.6614(6) 0.0880(19) Uani 0.50 1 d PD A 2
H11C H 0.4051 0.0734 0.6779 0.106 Uiso 0.50 1 calc PR A 2
H11D H 0.3201 0.0570 0.6932 0.106 Uiso 0.50 1 calc PR A 2
C12A C 0.3320(8) 0.1437(8) 0.6284(6) 0.0880(19) Uani 0.50 1 d PD A 2
H12C H 0.2808 0.1374 0.6141 0.106 Uiso 0.50 1 calc PR A 2
H12D H 0.3323 0.1888 0.6553 0.106 Uiso 0.50 1 calc PR A 2
C19 C 0.9415(4) 0.2500 0.3964(3) 0.0469(16) Uani 1 2 d S . .
H19 H 0.9000 0.2500 0.3716 0.056 Uiso 1 2 calc SR . .
C20 C 1.0342(3) 0.2107(3) 0.4526(2) 0.0518(12) Uani 1 1 d . . .
H20 H 1.0675 0.1776 0.4729 0.062 Uiso 1 1 calc R . .
C21 C 0.9521(3) 0.1024(3) 0.4048(2) 0.0458(11) Uani 1 1 d . . .
C22 C 0.9006(3) 0.0674(3) 0.4435(2) 0.0519(13) Uani 1 1 d . . .
C23 C 0.8784(3) -0.0115(4) 0.4305(3) 0.0721(17) Uani 1 1 d . . .
H23 H 0.8464 -0.0388 0.4559 0.087 Uiso 1 1 calc R . .
C24 C 0.9030(4) -0.0494(3) 0.3810(3) 0.0779(18) Uani 1 1 d . . .
H24 H 0.8840 -0.1001 0.3713 0.093 Uiso 1 1 calc R . .
C25 C 0.9555(4) -0.0131(4) 0.3455(3) 0.0796(18) Uani 1 1 d . . .
H25 H 0.9740 -0.0413 0.3136 0.096 Uiso 1 1 calc R . .
C26 C 0.9817(3) 0.0646(3) 0.3562(2) 0.0629(15) Uani 1 1 d . . .
C27 C 0.8716(3) 0.1094(4) 0.4971(3) 0.0625(15) Uani 1 1 d . . .
H27 H 0.8981 0.1612 0.5001 0.075 Uiso 1 1 calc R . .
C28 C 0.8879(6) 0.0634(5) 0.5507(3) 0.112(3) Uani 1 1 d . . .
H28A H 0.8646 0.0897 0.5833 0.168 Uiso 1 1 calc R . .
H28B H 0.9416 0.0609 0.5567 0.168 Uiso 1 1 calc R . .
H28C H 0.8682 0.0095 0.5471 0.168 Uiso 1 1 calc R . .
C29 C 0.7888(5) 0.1277(7) 0.4893(4) 0.133(4) Uani 1 1 d . . .
H29A H 0.7610 0.0780 0.4863 0.200 Uiso 1 1 calc R . .
H29B H 0.7817 0.1589 0.4545 0.200 Uiso 1 1 calc R . .
H29C H 0.7708 0.1579 0.5222 0.200 Uiso 1 1 calc R . .
C30 C 1.0400(4) 0.1042(4) 0.3166(3) 0.081(2) Uani 1 1 d . . .
H30 H 1.0581 0.1533 0.3360 0.097 Uiso 1 1 calc R . .
C31 C 1.0028(6) 0.1294(7) 0.2599(4) 0.140(4) Uani 1 1 d . . .
H31A H 0.9863 0.0821 0.2392 0.210 Uiso 1 1 calc R . .
H31B H 1.0385 0.1585 0.2365 0.210 Uiso 1 1 calc R . .
H31C H 0.9602 0.1634 0.2680 0.210 Uiso 1 1 calc R . .
C32 C 1.1080(4) 0.0500(5) 0.3057(3) 0.089(2) Uani 1 1 d . . .
H32A H 1.1366 0.0447 0.3409 0.134 Uiso 1 1 calc R . .
H32B H 1.1392 0.0735 0.2760 0.134 Uiso 1 1 calc R . .
H32C H 1.0910 -0.0023 0.2933 0.134 Uiso 1 1 calc R . .
O1 O 0.7955(6) 0.2500 0.3222(5) 0.157(4) Uani 1 2 d S . .
C33 C 0.7748(6) 0.1805(8) 0.2909(5) 0.145(4) Uani 1 1 d . . .
H33A H 0.7251 0.1616 0.3024 0.174 Uiso 1 1 calc R . .
H33B H 0.8112 0.1374 0.2965 0.174 Uiso 1 1 calc R . .
C34 C 0.7748(12) 0.2086(9) 0.2317(8) 0.245(9) Uani 1 1 d . . .
H34A H 0.8193 0.1886 0.2116 0.294 Uiso 1 1 calc R . .
H34B H 0.7304 0.1886 0.2116 0.294 Uiso 1 1 calc R . .
O2 O -0.0033(7) 0.7683(15) 0.3123(7) 0.199(4) Uiso 0.50 1 d PD B -1
C37 C 0.0461(13) 0.8001(17) 0.2702(9) 0.199(4) Uiso 0.50 1 d PD B -1
H37A H 0.0362 0.8573 0.2646 0.239 Uiso 0.50 1 calc PR B -1
H37B H 0.0389 0.7727 0.2333 0.239 Uiso 0.50 1 calc PR B -1
C38 C 0.1266(10) 0.7877(17) 0.2916(10) 0.199(4) Uiso 0.50 1 d PD B -1
H38A H 0.1530 0.8390 0.2934 0.239 Uiso 0.50 1 calc PR B -1
H38B H 0.1539 0.7521 0.2654 0.239 Uiso 1 2 calc SR B -1
C39 C 0.1218(9) 0.750(4) 0.3528(10) 0.199(4) Uiso 1 2 d SD B -1
H39A H 0.1487 0.7819 0.3813 0.239 Uiso 0.50 1 calc PR B -1
H39B H 0.1418 0.6951 0.3530 0.239 Uiso 0.50 1 calc PR B -1
O3 O 0.6885(13) 0.0562(15) 0.7191(9) 0.222(6) Uiso 0.50 1 d PD C -1
C41 C 0.6813(19) 0.0115(14) 0.6683(13) 0.222(6) Uiso 0.50 1 d PD C -1
H41A H 0.6504 -0.0358 0.6759 0.266 Uiso 0.50 1 calc PR C -1
H41B H 0.7308 -0.0070 0.6560 0.266 Uiso 0.50 1 calc PR C -1
C42 C 0.6453(19) 0.0614(19) 0.6192(10) 0.222(6) Uiso 0.50 1 d PD C -1
H42A H 0.5939 0.0439 0.6114 0.266 Uiso 0.50 1 calc PR C -1
H42B H 0.6747 0.0581 0.5837 0.266 Uiso 0.50 1 calc PR C -1
C43 C 0.647(2) 0.1487(15) 0.6454(12) 0.222(6) Uiso 0.50 1 d PD C -1
H43A H 0.6856 0.1809 0.6264 0.266 Uiso 0.50 1 calc PR C -1
H43B H 0.5986 0.1750 0.6402 0.266 Uiso 0.50 1 calc PR C -1
C44 C 0.665(2) 0.1392(16) 0.7107(11) 0.222(6) Uiso 0.50 1 d PD C -1
H44A H 0.7051 0.1759 0.7221 0.266 Uiso 0.50 1 calc PR C -1
H44B H 0.6206 0.1508 0.7340 0.266 Uiso 0.50 1 calc PR C -1
C40 C 0.0336(10) 0.7500 0.3649(8) 0.199(4) Uiso 1 2 d SD . .
H40A H 0.0175 0.6975 0.3790 0.239 Uiso 0.50 1 calc PR B .
H40B H 0.0214 0.7902 0.3941 0.239 Uiso 0.50 1 calc PR . .

loop_
_atom_site_aniso_label
_atom_site_aniso_U_11
_atom_site_aniso_U_22
_atom_site_aniso_U_33
_atom_site_aniso_U_23
_atom_site_aniso_U_13
_atom_site_aniso_U_12
Fe1 0.0464(6) 0.0549(7) 0.0564(7) 0.000 -0.0061(4) 0.000
P1 0.0491(10) 0.0451(10) 0.0437(10) 0.000 -0.0044(8) 0.000
Cl1 0.0576(11) 0.0710(13) 0.0664(13) 0.000 0.0068(9) 0.000
Cl2 0.0752(10) 0.0766(11) 0.0836(12) -0.0293(8) -0.0102(8) 0.0006(8)
N1 0.049(2) 0.038(2) 0.047(2) 0.0041(18) 0.0019(17) 0.0014(17)
C1 0.055(4) 0.170(11) 0.063(5) 0.000 0.002(4) 0.000
C2 0.078(5) 0.080(15) 0.062(5) 0.024(10) 0.009(4) -0.018(9)
C3 0.115(8) 0.13(2) 0.068(6) -0.003(8) 0.030(5) -0.010(9)
C4 0.097(6) 0.116(19) 0.117(7) -0.005(12) 0.048(6) 0.002(11)
C5 0.051(5) 0.13(2) 0.133(8) -0.008(10) 0.020(5) 0.013(9)
C6 0.052(5) 0.11(2) 0.101(7) -0.005(10) 0.005(4) 0.007(8)
C7 0.104(5) 0.070(4) 0.085(5) 0.033(4) -0.049(4) -0.032(4)
C8 0.114(5) 0.072(4) 0.091(5) 0.031(4) -0.036(4) -0.012(4)
C9 0.114(5) 0.072(4) 0.091(5) 0.031(4) -0.036(4) -0.012(4)
C10 0.114(5) 0.072(4) 0.091(5) 0.031(4) -0.036(4) -0.012(4)
C11 0.114(5) 0.072(4) 0.091(5) 0.031(4) -0.036(4) -0.012(4)
C12 0.114(5) 0.072(4) 0.091(5) 0.031(4) -0.036(4) -0.012(4)
C8A 0.107(5) 0.069(4) 0.088(5) 0.024(3) -0.015(4) 0.000(4)
C9A 0.107(5) 0.069(4) 0.088(5) 0.024(3) -0.015(4) 0.000(4)
C10A 0.107(5) 0.069(4) 0.088(5) 0.024(3) -0.015(4) 0.000(4)
C11A 0.107(5) 0.069(4) 0.088(5) 0.024(3) -0.015(4) 0.000(4)
C12A 0.107(5) 0.069(4) 0.088(5) 0.024(3) -0.015(4) 0.000(4)
C19 0.055(4) 0.041(4) 0.045(4) 0.000 0.000(3) 0.000
C20 0.042(2) 0.053(3) 0.061(3) 0.003(2) -0.013(2) 0.002(2)
C21 0.054(3) 0.034(2) 0.050(3) -0.003(2) -0.001(2) 0.001(2)
C22 0.049(3) 0.042(3) 0.065(3) 0.003(2) -0.005(2) -0.003(2)
C23 0.072(4) 0.051(3) 0.093(5) 0.008(3) 0.003(3) -0.011(3)
C24 0.095(4) 0.041(3) 0.097(5) -0.010(3) 0.005(4) -0.011(3)
C25 0.120(5) 0.047(3) 0.072(4) -0.012(3) 0.006(4) -0.007(3)
C26 0.089(4) 0.042(3) 0.057(3) 0.004(3) -0.001(3) -0.004(3)
C27 0.057(3) 0.060(3) 0.071(4) -0.001(3) 0.010(3) -0.013(3)
C28 0.176(8) 0.087(5) 0.072(5) 0.003(4) -0.005(5) -0.022(6)
C29 0.074(5) 0.184(11) 0.141(8) -0.043(7) 0.011(5) 0.032(6)
C30 0.125(5) 0.050(3) 0.068(4) -0.002(3) 0.032(4) -0.004(4)
C31 0.158(8) 0.154(9) 0.109(7) 0.069(7) 0.035(6) 0.051(7)
C32 0.096(5) 0.094(5) 0.079(5) -0.002(4) 0.024(4) -0.008(4)
O1 0.159(8) 0.160(9) 0.153(9) 0.000 -0.096(8) 0.000
C33 0.144(8) 0.159(10) 0.133(9) -0.022(8) -0.046(7) -0.041(7)
C34 0.33(2) 0.201(17) 0.200(15) 0.008(11) -0.114(14) -0.105(14)

loop_
_atom_type_symbol
_atom_type_description
_atom_type_scat_dispersion_real
_atom_type_scat_dispersion_imag
_atom_type_scat_source
C C 0.0033 0.0016 'International Tables Vol C Tables 4.2.6.8 and 6.1.1.4'
H H 0.0000 0.0000 'International Tables Vol C Tables 4.2.6.8 and 6.1.1.4'
N N 0.0061 0.0033 'International Tables Vol C Tables 4.2.6.8 and 6.1.1.4'
O O 0.0106 0.0060 'International Tables Vol C Tables 4.2.6.8 and 6.1.1.4'
P P 0.1023 0.0942 'International Tables Vol C Tables 4.2.6.8 and 6.1.1.4'
Cl Cl 0.1484 0.1585 'International Tables Vol C Tables 4.2.6.8 and 6.1.1.4'
Fe Fe 0.3463 0.8444 'International Tables Vol C Tables 4.2.6.8 and 6.1.1.4'

loop_
_geom_angle_atom_site_label_1
_geom_angle_atom_site_label_2
_geom_angle_atom_site_label_3
_geom_angle
_geom_angle_site_symmetry_1
_geom_angle_site_symmetry_3
Cl2 Fe1 Cl2 111.70(10) . 7_565
Cl2 Fe1 Cl1 111.69(6) . .
Cl2 Fe1 Cl1 111.69(6) 7_565 .
Cl2 Fe1 P1 110.33(5) . .
Cl2 Fe1 P1 110.33(5) 7_565 .
Cl1 Fe1 P1 100.58(8) . .
C1 P1 C7 105.2(3) . 7_565
C1 P1 C7 105.2(3) . .
C7 P1 C7 106.1(4) 7_565 .
C1 P1 Fe1 115.2(3) . .
C7 P1 Fe1 112.2(2) 7_565 .
C7 P1 Fe1 112.2(2) . .
C19 N1 C20 108.3(4) . .
C19 N1 C21 123.2(4) . .
C20 N1 C21 128.5(4) . .
C2 C1 C2 12(3) 7_565 .
C2 C1 C6 114.8(9) 7_565 7_565
C2 C1 C6 116.8(8) . 7_565
C2 C1 C6 116.8(8) 7_565 .
C2 C1 C6 114.8(9) . .
C6 C1 C6 17(3) 7_565 .
C2 C1 P1 116.5(6) 7_565 .
C2 C1 P1 116.5(6) . .
C6 C1 P1 126.5(7) 7_565 .
C6 C1 P1 126.5(7) . .
C1 C2 C3 116.6(13) . .
C2 C3 C4 109.5(14) . .
C5 C4 C3 108.7(18) . .
C6 C5 C4 111.7(16) . .
C1 C6 C5 115.6(14) . .
C12A C7 C8 80.9(10) . .
C12A C7 C12 85.1(9) . .
C8 C7 C12 120.5(9) . .
C12A C7 C8A 111.5(9) . .
C8 C7 C8A 33.2(8) . .
C12 C7 C8A 109.3(10) . .
C12A C7 P1 123.0(7) . .
C8 C7 P1 115.6(6) . .
C12 C7 P1 120.4(6) . .
C8A C7 P1 106.2(6) . .
C7 C8 C9 114.1(11) . .
C8 C9 C10 108.1(11) . .
C11 C10 C9 110.9(12) . .
C12 C11 C10 111.0(11) . .
C7 C12 C11 114.8(10) . .
C9A C8A C7 113.7(11) . .
C10A C9A C8A 110.7(12) . .
C11A C10A C9A 113.1(12) . .
C10A C11A C12A 111.7(11) . .
C7 C12A C11A 113.5(11) . .
N1 C19 N1 107.8(6) 7_565 .
C20 C20 N1 107.9(3) 7_565 .
C26 C21 C22 124.9(4) . .
C26 C21 N1 118.2(4) . .
C22 C21 N1 116.9(4) . .
C23 C22 C21 115.8(5) . .
C23 C22 C27 120.7(5) . .
C21 C22 C27 123.5(4) . .
C24 C23 C22 121.1(6) . .
C23 C24 C25 120.4(5) . .
C24 C25 C26 121.7(6) . .
C21 C26 C25 115.9(5) . .
C21 C26 C30 122.9(5) . .
C25 C26 C30 121.2(6) . .
C28 C27 C22 112.3(6) . .
C28 C27 C29 113.1(7) . .
C22 C27 C29 109.1(5) . .
C31 C30 C32 111.3(6) . .
C31 C30 C26 109.8(7) . .
C32 C30 C26 112.3(5) . .
C33 O1 C33 109.9(12) . 7_565
O1 C33 C34 102.7(12) . .
C34 C34 C33 108.8(8) 7_565 .
C37 O2 C40 112.5(10) . .
O2 C37 C38 108.0(10) . .
C37 C38 C39 107.3(10) . .
C38 C39 C40 102.4(10) . .
C41 O3 C44 111.6(11) . .
O3 C41 C42 111.7(11) . .
C41 C42 C43 101.8(10) . .
C44 C43 C42 106.5(10) . .
O3 C44 C43 106.6(10) . .
O2 C40 O2 25(2) 7_575 .
O2 C40 C39 107.7(16) 7_575 .
O2 C40 C39 107.8(9) . .

loop_
_geom_bond_atom_site_label_1
_geom_bond_atom_site_label_2
_geom_bond_distance
_geom_bond_site_symmetry_2
Fe1 Cl2 2.2777(16) .
Fe1 Cl2 2.2777(16) 7_565
Fe1 Cl1 2.301(2) .
Fe1 P1 2.457(2) .
P1 C1 1.791(9) .
P1 C7 1.824(6) 7_565
P1 C7 1.824(6) .
N1 C19 1.326(5) .
N1 C20 1.371(6) .
N1 C21 1.464(6) .
C1 C2 1.492(11) 7_565
C1 C2 1.492(11) .
C1 C6 1.495(12) 7_565
C1 C6 1.495(12) .
C2 C3 1.516(15) .
C3 C4 1.538(17) .
C4 C5 1.515(17) .
C5 C6 1.502(16) .
C7 C12A 1.390(13) .
C7 C8 1.451(13) .
C7 C12 1.458(12) .
C7 C8A 1.629(14) .
C8 C9 1.532(14) .
C9 C10 1.543(14) .
C10 C11 1.527(15) .
C11 C12 1.510(14) .
C8A C9A 1.551(14) .
C9A C10A 1.512(15) .
C10A C11A 1.486(15) .
C11A C12A 1.547(13) .
C19 N1 1.326(5) 7_565
C20 C20 1.301(10) 7_565
C21 C26 1.382(7) .
C21 C22 1.399(7) .
C22 C23 1.395(8) .
C22 C27 1.504(8) .
C23 C24 1.371(9) .
C24 C25 1.375(9) .
C25 C26 1.387(8) .
C26 C30 1.526(8) .
C27 C28 1.478(9) .
C27 C29 1.508(10) .
C30 C31 1.518(11) .
C30 C32 1.521(9) .
O1 C33 1.404(11) .
O1 C33 1.404(11) 7_565
C33 C34 1.438(16) .
C34 C34 1.37(3) 7_565
O2 C37 1.406(15) .
O2 C40 1.408(14) .
C37 C38 1.522(16) .
C38 C39 1.543(18) .
C39 C40 1.585(15) .
O3 C41 1.388(16) .
O3 C44 1.447(16) .
C41 C42 1.537(16) .
C42 C43 1.565(17) .
C43 C44 1.543(17) .
C40 O2 1.408(14) 7_575
